data_7714208
loop_
_publ_author_name
'Kariyawasam, Rasika Janadari'
'Zibaseresht, Ramin'
'Polson, Matthew Ian James'
'Houlihan, Joanna C.C.'
'Wikaira, Jan L.'
'Hartshorn, Richard M.'

_publ_section_title
;
 Synthesis of Nitrogen Mustards on Cobalt(III)
;
_journal_name_full 'Dalton Transactions'
_journal_paper_doi 10.1039/D3DT01634J
_journal_year 2023
_chemical_formula_moiety 'C8 H22 Cl5 Co N4 O2 Zn2'
_chemical_formula_sum 'C8 H22 Cl5 Co N4 O2 Zn2'
_chemical_formula_weight 573.21
_space_group_crystal_system triclinic
_space_group_IT_number 2
_space_group_name_Hall '-P 1'
_space_group_name_H-M_alt 'P -1'
_atom_sites_solution_hydrogens geom
_atom_sites_solution_primary dual
_audit_creation_date 2022-03-08
_audit_creation_method
;
Olex2 1.3
(compiled 2020.11.12 svn.r5f609507 for OlexSys, GUI svn.r6408)
;
_audit_update_record
;
2022-03-31 deposited with the CCDC.	2023-10-11 downloaded from the CCDC.
;
_cell_angle_alpha 76.033(5)
_cell_angle_beta 79.660(5)
_cell_angle_gamma 74.106(6)
_cell_formula_units_Z 2
_cell_length_a 8.0188(6)
_cell_length_b 9.4646(6)
_cell_length_c 13.1434(8)
_cell_measurement_reflns_used 9138
_cell_measurement_temperature 202(110)
_cell_measurement_theta_max 76.5954
_cell_measurement_theta_min 3.4882
_cell_volume 924.12(11)
_computing_cell_refinement
;
CrysAlisPro, Agilent Technologies,
Version 1.171.35.19 (release 27-10-2011 CrysAlis171 .NET)
(compiled Oct 27 2011,15:02:11)
;
_computing_data_collection
;
CrysAlisPro, Agilent Technologies,
Version 1.171.35.19 (release 27-10-2011 CrysAlis171 .NET)
(compiled Oct 27 2011,15:02:11)
;
_computing_data_reduction
;
CrysAlisPro, Agilent Technologies,
Version 1.171.35.19 (release 27-10-2011 CrysAlis171 .NET)
(compiled Oct 27 2011,15:02:11)
;
_computing_molecular_graphics 'Olex2 1.3 (Dolomanov et al., 2009)'
_computing_publication_material 'Olex2 1.3 (Dolomanov et al., 2009)'
_computing_structure_refinement 'SHELXL 2018/3 (Sheldrick, 2015)'
_computing_structure_solution 'SHELXT 2014/5 (Sheldrick, 2014)'
_diffrn_ambient_temperature 202(110)
_diffrn_detector_area_resol_mean 10.6501
_diffrn_measured_fraction_theta_full 0.998
_diffrn_measured_fraction_theta_max 0.998
_diffrn_measurement_details
;
#__ type_ start__ end____ width___ exp.time_
  1 omega -116.00   -5.00   1.0000    1.0000
omega____ theta____ kappa____ phi______ frames
    -      -38.5000  -19.0000  150.0000 111

#__ type_ start__ end____ width___ exp.time_
  2 omega  -49.00   33.00   1.0000    1.0000
omega____ theta____ kappa____ phi______ frames
    -      -38.5000   37.0000  -30.0000 82

#__ type_ start__ end____ width___ exp.time_
  3 omega  -92.00   -2.00   1.0000    1.0000
omega____ theta____ kappa____ phi______ frames
    -      -38.5000  125.0000   30.0000 90

#__ type_ start__ end____ width___ exp.time_
  4 omega   23.00   96.00   1.0000    1.0000
omega____ theta____ kappa____ phi______ frames
    -       42.6255 -125.0000   30.0000 73

#__ type_ start__ end____ width___ exp.time_
  5 omega   12.00  114.00   1.0000    1.0000
omega____ theta____ kappa____ phi______ frames
    -       42.6255   77.0000 -180.0000 102

#__ type_ start__ end____ width___ exp.time_
  6 omega   71.00  178.00   1.0000    3.5350
omega____ theta____ kappa____ phi______ frames
    -      111.0000   15.0000  150.0000 107

#__ type_ start__ end____ width___ exp.time_
  7 omega   38.00   91.00   1.0000    3.5350
omega____ theta____ kappa____ phi______ frames
    -      111.0000  -30.0000    0.0000 53

#__ type_ start__ end____ width___ exp.time_
  8 omega   41.00  122.00   1.0000    3.5350
omega____ theta____ kappa____ phi______ frames
    -      111.0000 -125.0000    0.0000 81

#__ type_ start__ end____ width___ exp.time_
  9 omega   94.00  178.00   1.0000    3.5350
omega____ theta____ kappa____ phi______ frames
    -      111.0000  125.0000  120.0000 84

#__ type_ start__ end____ width___ exp.time_
 10 omega   41.00  122.00   1.0000    3.5350
omega____ theta____ kappa____ phi______ frames
    -      111.0000 -125.0000  150.0000 81

#__ type_ start__ end____ width___ exp.time_
 11 omega   41.00  122.00   1.0000    3.5350
omega____ theta____ kappa____ phi______ frames
    -      111.0000 -125.0000  -90.0000 81

#__ type_ start__ end____ width___ exp.time_
 12 omega   89.00  178.00   1.0000    3.5350
omega____ theta____ kappa____ phi______ frames
    -      111.0000   45.0000 -180.0000 89

#__ type_ start__ end____ width___ exp.time_
 13 omega   31.00  109.00   1.0000    3.5350
omega____ theta____ kappa____ phi______ frames
    -      111.0000  -94.0000   30.0000 78

#__ type_ start__ end____ width___ exp.time_
 14 omega   41.00   98.00   1.0000    3.5350
omega____ theta____ kappa____ phi______ frames
    -      111.0000  -45.0000  120.0000 57

#__ type_ start__ end____ width___ exp.time_
 15 omega   31.00  109.00   1.0000    3.5350
omega____ theta____ kappa____ phi______ frames
    -      111.0000  -94.0000  150.0000 78

#__ type_ start__ end____ width___ exp.time_
 16 omega   31.00  109.00   1.0000    3.5350
omega____ theta____ kappa____ phi______ frames
    -      111.0000  -94.0000   60.0000 78

#__ type_ start__ end____ width___ exp.time_
 17 omega   31.00  109.00   1.0000    3.5350
omega____ theta____ kappa____ phi______ frames
    -      111.0000  -94.0000  -90.0000 78

#__ type_ start__ end____ width___ exp.time_
 18 omega   43.00  137.00   1.0000    3.5350
omega____ theta____ kappa____ phi______ frames
    -      111.0000  -61.0000 -120.0000 94

#__ type_ start__ end____ width___ exp.time_
 19 omega   90.00  178.00   1.0000    3.5350
omega____ theta____ kappa____ phi______ frames
    -      111.0000   30.0000 -120.0000 88

#__ type_ start__ end____ width___ exp.time_
 20 omega   38.00   91.00   1.0000    3.5350
omega____ theta____ kappa____ phi______ frames
    -      111.0000  -30.0000 -150.0000 53

#__ type_ start__ end____ width___ exp.time_
 21 omega   38.00   91.00   1.0000    3.5350
omega____ theta____ kappa____ phi______ frames
    -      111.0000  -30.0000   60.0000 53

#__ type_ start__ end____ width___ exp.time_
 22 omega   85.00  178.00   1.0000    3.5350
omega____ theta____ kappa____ phi______ frames
    -      111.0000   61.0000   30.0000 93

#__ type_ start__ end____ width___ exp.time_
 23 omega   12.00  114.00   1.0000    1.0000
omega____ theta____ kappa____ phi______ frames
    -       42.6255   77.0000   90.0000 102

#__ type_ start__ end____ width___ exp.time_
 24 omega   17.00  111.00   1.0000    1.0000
omega____ theta____ kappa____ phi______ frames
    -       42.6255   57.0000   90.0000 94

#__ type_ start__ end____ width___ exp.time_
 25 omega   17.00  111.00   1.0000    1.0000
omega____ theta____ kappa____ phi______ frames
    -       42.6255   57.0000    0.0000 94

#__ type_ start__ end____ width___ exp.time_
 26 omega   17.00  111.00   1.0000    1.0000
omega____ theta____ kappa____ phi______ frames
    -       42.6255   57.0000  -60.0000 94

#__ type_ start__ end____ width___ exp.time_
 27 omega   12.00  114.00   1.0000    1.0000
omega____ theta____ kappa____ phi______ frames
    -       42.6255   77.0000 -120.0000 102

#__ type_ start__ end____ width___ exp.time_
 28 omega   12.00  114.00   1.0000    1.0000
omega____ theta____ kappa____ phi______ frames
    -       42.6255   77.0000  -60.0000 102

#__ type_ start__ end____ width___ exp.time_
 29 omega    1.00   81.00   1.0000    1.0000
omega____ theta____ kappa____ phi______ frames
    -       42.6255  -99.0000 -150.0000 80

#__ type_ start__ end____ width___ exp.time_
 30 omega   85.00  178.00   1.0000    3.5350
omega____ theta____ kappa____ phi______ frames
    -      111.0000   61.0000 -120.0000 93

#__ type_ start__ end____ width___ exp.time_
 31 omega   85.00  178.00   1.0000    3.5350
omega____ theta____ kappa____ phi______ frames
    -      111.0000   61.0000  -30.0000 93

#__ type_ start__ end____ width___ exp.time_
 32 omega   81.00  178.00   1.0000    3.5350
omega____ theta____ kappa____ phi______ frames
    -      111.0000   77.0000  120.0000 97

#__ type_ start__ end____ width___ exp.time_
 33 omega   85.00  178.00   1.0000    3.5350
omega____ theta____ kappa____ phi______ frames
    -      111.0000   61.0000   60.0000 93

#__ type_ start__ end____ width___ exp.time_
 34 omega   85.00  178.00   1.0000    3.5350
omega____ theta____ kappa____ phi______ frames
    -      111.0000   61.0000    0.0000 93

#__ type_ start__ end____ width___ exp.time_
 35 omega   85.00  178.00   1.0000    3.5350
omega____ theta____ kappa____ phi______ frames
    -      111.0000   61.0000  -90.0000 93

#__ type_ start__ end____ width___ exp.time_
 36 omega   81.00  178.00   1.0000    3.5350
omega____ theta____ kappa____ phi______ frames
    -      111.0000   77.0000 -180.0000 97

#__ type_ start__ end____ width___ exp.time_
 37 omega   90.00  178.00   1.0000    3.5350
omega____ theta____ kappa____ phi______ frames
    -      111.0000   30.0000  -30.0000 88
;
_diffrn_measurement_device_type 'SuperNova, Dual, Cu at zero, Atlas'
_diffrn_measurement_method '\w scans'
_diffrn_orient_matrix_UB_11 -0.0212294000
_diffrn_orient_matrix_UB_12 -0.1412496000
_diffrn_orient_matrix_UB_13 0.0836716000
_diffrn_orient_matrix_UB_21 0.1689333000
_diffrn_orient_matrix_UB_22 -0.0042628000
_diffrn_orient_matrix_UB_23 0.0422027000
_diffrn_orient_matrix_UB_31 -0.1072916000
_diffrn_orient_matrix_UB_32 0.0995289000
_diffrn_orient_matrix_UB_33 0.0776216000
_diffrn_radiation_monochromator mirror
_diffrn_radiation_type 'Cu K\a'
_diffrn_radiation_wavelength 1.54184
_diffrn_reflns_av_R_equivalents 0.0624
_diffrn_reflns_av_unetI/netI 0.0361
_diffrn_reflns_Laue_measured_fraction_full 0.998
_diffrn_reflns_Laue_measured_fraction_max 0.998
_diffrn_reflns_limit_h_max 9
_diffrn_reflns_limit_h_min -9
_diffrn_reflns_limit_k_max 11
_diffrn_reflns_limit_k_min -11
_diffrn_reflns_limit_l_max 15
_diffrn_reflns_limit_l_min -15
_diffrn_reflns_number 16321
_diffrn_reflns_point_group_measured_fraction_full 0.998
_diffrn_reflns_point_group_measured_fraction_max 0.998
_diffrn_reflns_theta_full 67.684
_diffrn_reflns_theta_max 68.493
_diffrn_reflns_theta_min 3.491
_diffrn_source 'SuperNova (Cu) X-ray Source'
_exptl_absorpt_coefficient_mu 16.711
_exptl_absorpt_correction_T_max 1.00000
_exptl_absorpt_correction_T_min 0.35375
_exptl_absorpt_correction_type multi-scan
_exptl_absorpt_process_details
;
CrysAlisPro, Agilent Technologies,
Version 1.171.35.19 (release 27-10-2011 CrysAlis171 .NET)
(compiled Oct 27 2011,15:02:11)
Empirical absorption correction using spherical harmonics,
 implemented in SCALE3 ABSPACK scaling algorithm.
;
_exptl_crystal_colour pink
_exptl_crystal_colour_primary pink
_exptl_crystal_density_diffrn 2.060
_exptl_crystal_description plate
_exptl_crystal_F_000 572
_exptl_crystal_size_max 0.1529
_exptl_crystal_size_mid 0.1025
_exptl_crystal_size_min 0.0697
_refine_diff_density_max 2.001
_refine_diff_density_min -0.977
_refine_diff_density_rms 0.278
_refine_ls_extinction_method none
_refine_ls_goodness_of_fit_ref 1.198
_refine_ls_hydrogen_treatment constr
_refine_ls_matrix_type full
_refine_ls_number_parameters 199
_refine_ls_number_reflns 3394
_refine_ls_number_restraints 4
_refine_ls_restrained_S_all 1.211
_refine_ls_R_factor_all 0.0782
_refine_ls_R_factor_gt 0.0765
_refine_ls_shift/su_max 0.000
_refine_ls_shift/su_mean 0.000
_refine_ls_structure_factor_coef Fsqd
_refine_ls_weighting_details 'w=1/[\s^2^(Fo^2^)+(0.0562P)^2^+43.1033P] where P=(Fo^2^+2Fc^2^)/3'
_refine_ls_weighting_scheme calc
_refine_ls_wR_factor_gt 0.2485
_refine_ls_wR_factor_ref 0.2492
_reflns_Friedel_coverage 0.000
_reflns_number_gt 3228
_reflns_number_total 3394
_reflns_threshold_expression 'I > 2\s(I)'
_cod_data_source_file d3dt01634j2.cif
_cod_data_source_block exp76a
_cod_database_code 7714208
_shelx_shelxl_version_number 2018/3
_chemical_oxdiff_formula 'C11 H10 S O2'
_shelx_space_group_comment
;
The symmetry employed for this shelxl refinement is uniquely defined
by the following loop, which should always be used as a source of
symmetry information in preference to the above space-group names.
They are only intended as comments.
;
_reflns_odcompleteness_completeness 99.97
_reflns_odcompleteness_iscentric 1
_reflns_odcompleteness_theta 74.33
_olex2_refinement_description
;
1. Fixed Uiso
 At 1.2 times of:
  All C(H,H) groups, All N(H) groups, All N(H,H) groups
2. Restrained distances
 H1B-N1
 0.86 with sigma of 0.02
 H1A-N1
 0.86 with sigma of 0.02
 H2-N2
 0.86 with sigma of 0.02
 H3-N3
 0.86 with sigma of 0.02
3.a Ternary CH refined with riding coordinates:
 N3(H3), N2(H2)
3.b Secondary CH2 refined with riding coordinates:
 N4(H4A,H4B), N1(H1A,H1B), C8(H8A,H8B), C7(H7A,H7B), C2(H2A,H2B), C1(H1C,H1D),
 C5(H5A,H5B), C6(H6A,H6B), C4(H4C,H4D), C3(H3A,H3B)
;
_olex2_submission_special_instructions 'No special instructions were received'

loop_
_space_group_symop_operation_xyz
'x, y, z'
'-x, -y, -z'

loop_
_atom_site_label
_atom_site_type_symbol
_atom_site_fract_x
_atom_site_fract_y
_atom_site_fract_z
_atom_site_U_iso_or_equiv
_atom_site_adp_type
_atom_site_occupancy
_atom_site_site_symmetry_order
_atom_site_calc_flag
_atom_site_refinement_flags_posn
_atom_site_refinement_flags_adp
_atom_site_refinement_flags_occupancy
_atom_site_disorder_assembly
_atom_site_disorder_group
Zn2 Zn 0.3401(2) 1.0635(2) 0.18179(15) 0.0205(4) Uani 1 1 d . . . . .
Zn1 Zn 0.3634(2) 0.34708(19) 0.34476(14) 0.0183(4) Uani 1 1 d . . . . .
Co1 Co 0.1803(2) 0.7300(2) 0.24398(16) 0.0133(5) Uani 1 1 d . . . . .
Cl4 Cl 0.6082(4) 0.9105(4) 0.1752(4) 0.0365(9) Uani 1 1 d . . . . .
Cl5 Cl 0.2680(4) 1.2681(4) 0.0607(3) 0.0266(7) Uani 1 1 d . . . . .
Cl1 Cl 0.3430(4) 0.3516(4) 0.5182(2) 0.0224(7) Uani 1 1 d . . . . .
Cl2 Cl 0.2948(4) 0.1274(4) 0.3466(3) 0.0271(7) Uani 1 1 d . . . . .
Cl3 Cl 0.6237(4) 0.3705(4) 0.2560(3) 0.0260(7) Uani 1 1 d . . . . .
O2 O 0.1683(11) 0.9408(9) 0.2015(7) 0.0189(19) Uani 1 1 d . . . . .
O1 O 0.1831(11) 0.5204(10) 0.2848(7) 0.0192(19) Uani 1 1 d . . . . .
N4 N 0.3740(13) 0.6869(12) 0.1328(9) 0.018(2) Uani 1 1 d . . . . .
H4A H 0.428757 0.761004 0.115364 0.022 Uiso 1 1 calc R U . . .
H4B H 0.450174 0.602679 0.157216 0.022 Uiso 1 1 calc R U . . .
N3 N 0.0259(13) 0.7353(12) 0.1412(8) 0.018(2) Uani 1 1 d D . . . .
H3 H -0.080397 0.815367 0.148002 0.022 Uiso 1 1 calc DR U . . .
N2 N -0.0135(13) 0.7875(12) 0.3535(8) 0.017(2) Uani 1 1 d D . . . .
H2 H -0.111491 0.746807 0.349215 0.021 Uiso 1 1 calc DR U . . .
N1 N 0.3345(13) 0.7079(12) 0.3491(8) 0.018(2) Uani 1 1 d D . . . .
H1A H 0.396697 0.613367 0.362943 0.022 Uiso 1 1 calc DR U . . .
H1B H 0.408565 0.766527 0.323390 0.022 Uiso 1 1 calc DR U . . .
C8 C 0.3119(17) 0.6705(15) 0.0373(10) 0.018(3) Uani 1 1 d . . . . .
H8A H 0.311119 0.566817 0.041857 0.022 Uiso 1 1 calc R U . . .
H8B H 0.387060 0.702171 -0.025789 0.022 Uiso 1 1 calc R U . . .
C7 C 0.1266(18) 0.7709(16) 0.0346(11) 0.025(3) Uani 1 1 d . . . . .
H7A H 0.130288 0.875668 0.017650 0.030 Uiso 1 1 calc R U . . .
H7B H 0.070743 0.752498 -0.018951 0.030 Uiso 1 1 calc R U . . .
C2 C -0.0226(17) 0.5859(15) 0.1607(10) 0.020(3) Uani 1 1 d . . . . .
H2A H -0.146239 0.602483 0.156531 0.024 Uiso 1 1 calc R U . . .
H2B H 0.042522 0.529700 0.107468 0.024 Uiso 1 1 calc R U . . .
C1 C 0.0200(15) 0.4992(15) 0.2687(10) 0.019(3) Uani 1 1 d . . . . .
H1C H -0.071672 0.534684 0.322179 0.022 Uiso 1 1 calc R U . . .
H1D H 0.028884 0.393433 0.273916 0.022 Uiso 1 1 calc R U . . .
C5 C -0.0724(17) 0.9563(14) 0.3383(11) 0.022(3) Uani 1 1 d . . . . .
H5A H -0.023412 0.991089 0.387286 0.027 Uiso 1 1 calc R U . . .
H5B H -0.198761 0.987291 0.351233 0.027 Uiso 1 1 calc R U . . .
C6 C -0.0094(16) 1.0219(14) 0.2254(11) 0.019(3) Uani 1 1 d . . . . .
H6A H -0.082408 1.011978 0.177392 0.023 Uiso 1 1 calc R U . . .
H6B H -0.015092 1.127624 0.217771 0.023 Uiso 1 1 calc R U . . .
C4 C 0.0547(16) 0.7188(15) 0.4561(10) 0.021(3) Uani 1 1 d . . . . .
H4C H 0.063989 0.611623 0.472144 0.025 Uiso 1 1 calc R U . . .
H4D H -0.023569 0.762077 0.512063 0.025 Uiso 1 1 calc R U . . .
C3 C 0.2328(17) 0.7490(15) 0.4483(10) 0.021(3) Uani 1 1 d . . . . .
H3A H 0.221264 0.854153 0.446883 0.025 Uiso 1 1 calc R U . . .
H3B H 0.291329 0.689398 0.508660 0.025 Uiso 1 1 calc R U . . .

loop_
_atom_site_aniso_label
_atom_site_aniso_U_11
_atom_site_aniso_U_22
_atom_site_aniso_U_33
_atom_site_aniso_U_23
_atom_site_aniso_U_13
_atom_site_aniso_U_12
Zn2 0.0125(8) 0.0191(9) 0.0308(10) -0.0078(7) 0.0008(7) -0.0049(7)
Zn1 0.0118(8) 0.0163(8) 0.0253(9) -0.0040(7) -0.0024(6) -0.0009(6)
Co1 0.0062(9) 0.0133(10) 0.0203(11) -0.0043(8) -0.0016(8) -0.0016(7)
Cl4 0.0088(14) 0.0354(19) 0.072(3) -0.0313(19) -0.0006(15) -0.0020(13)
Cl5 0.0256(16) 0.0294(17) 0.0252(16) -0.0019(13) -0.0025(13) -0.0110(13)
Cl1 0.0173(14) 0.0290(16) 0.0222(15) -0.0037(12) -0.0050(11) -0.0073(12)
Cl2 0.0311(17) 0.0236(16) 0.0302(17) -0.0124(13) -0.0003(13) -0.0085(13)
Cl3 0.0095(13) 0.0283(17) 0.0347(18) -0.0038(14) 0.0006(12) 0.0003(12)
O2 0.012(4) 0.011(4) 0.032(5) -0.004(4) 0.002(4) -0.003(3)
O1 0.013(4) 0.022(5) 0.025(5) -0.005(4) -0.004(4) -0.007(4)
N4 0.009(5) 0.018(5) 0.026(6) -0.006(4) 0.001(4) -0.001(4)
N3 0.010(5) 0.022(6) 0.021(5) -0.001(4) -0.005(4) -0.003(4)
N2 0.011(5) 0.020(5) 0.024(6) -0.009(4) -0.002(4) -0.006(4)
N1 0.012(5) 0.020(5) 0.023(6) -0.004(4) -0.001(4) -0.006(4)
C8 0.023(6) 0.023(7) 0.013(6) -0.006(5) 0.001(5) -0.013(5)
C7 0.022(7) 0.028(7) 0.027(7) -0.003(6) -0.006(6) -0.009(6)
C2 0.016(6) 0.029(7) 0.019(6) -0.006(5) -0.009(5) -0.008(5)
C1 0.009(6) 0.021(6) 0.025(7) -0.006(5) -0.001(5) -0.002(5)
C5 0.017(6) 0.015(6) 0.036(8) -0.014(6) 0.002(5) -0.001(5)
C6 0.014(6) 0.010(6) 0.031(7) -0.004(5) -0.003(5) 0.002(5)
C4 0.017(6) 0.019(6) 0.025(7) -0.007(5) 0.007(5) -0.003(5)
C3 0.023(7) 0.020(7) 0.021(7) -0.006(5) -0.002(5) -0.005(5)

loop_
_atom_type_symbol
_atom_type_description
_atom_type_scat_dispersion_real
_atom_type_scat_dispersion_imag
_atom_type_scat_source
C C 0.0181 0.0091 'International Tables Vol C Tables 4.2.6.8 and 6.1.1.4'
H H 0.0000 0.0000 'International Tables Vol C Tables 4.2.6.8 and 6.1.1.4'
Cl Cl 0.3639 0.7018 'International Tables Vol C Tables 4.2.6.8 and 6.1.1.4'
Co Co -2.3653 3.6143 'International Tables Vol C Tables 4.2.6.8 and 6.1.1.4'
N N 0.0311 0.0180 'International Tables Vol C Tables 4.2.6.8 and 6.1.1.4'
O O 0.0492 0.0322 'International Tables Vol C Tables 4.2.6.8 and 6.1.1.4'
Zn Zn -1.5491 0.6778 'International Tables Vol C Tables 4.2.6.8 and 6.1.1.4'

loop_
_exptl_crystal_face_index_h
_exptl_crystal_face_index_k
_exptl_crystal_face_index_l
_exptl_crystal_face_perp_dist
_exptl_oxdiff_crystal_face_indexfrac_h
_exptl_oxdiff_crystal_face_indexfrac_k
_exptl_oxdiff_crystal_face_indexfrac_l
_exptl_oxdiff_crystal_face_x
_exptl_oxdiff_crystal_face_y
_exptl_oxdiff_crystal_face_z
2 3 8 0.0395 2.0003 3.0000 7.9995 0.2031 0.6627 0.7049
-2 -3 -8 0.0395 -2.0003 -3.0000 -7.9995 -0.2031 -0.6627 -0.7049
-2 4 6 0.0476 -1.9999 4.0000 5.9999 -0.0205 -0.1017 1.0784
2 -4 -6 0.0476 1.9999 -4.0000 -5.9999 0.0205 0.1017 -1.0784
4 1 6 0.0512 4.0002 1.0000 5.9995 0.2758 0.9247 0.1360
-4 -1 -6 0.0512 -4.0002 -1.0000 -5.9995 -0.2758 -0.9247 -0.1360
-4 3 2 0.0546 -4.0000 3.0000 2.0002 -0.1715 -0.6041 0.8830
4 -3 -2 0.0546 4.0000 -3.0000 -2.0002 0.1715 0.6041 -0.8830
2 -2 -7 0.0597 1.9998 -2.0000 -6.9999 -0.3457 0.0509 -0.9570
-2 2 7 0.0597 -1.9998 2.0000 6.9999 0.3457 -0.0509 0.9570
0 -6 -3 0.0348 -0.0000 -6.0000 -2.9997 0.5965 -0.1010 -0.8300
0 6 3 0.0348 0.0000 6.0000 2.9997 -0.5965 0.1010 0.8300
-1 5 5 0.0649 -0.9999 5.0000 4.9998 -0.2667 0.0208 0.9930
1 -5 -5 0.0649 0.9999 -5.0000 -4.9998 0.2667 -0.0208 -0.9930
2 5 -3 0.0541 1.9998 5.0000 -3.0003 -0.9997 0.1899 0.0502
-2 -5 3 0.0541 -1.9998 -5.0000 3.0003 0.9997 -0.1899 -0.0502
-1 4 6 0.0542 -0.9999 4.0000 5.9998 -0.0418 0.0672 0.9711
1 -4 -6 0.0542 0.9999 -4.0000 -5.9998 0.0418 -0.0672 -0.9711

loop_
_geom_angle_atom_site_label_1
_geom_angle_atom_site_label_2
_geom_angle_atom_site_label_3
_geom_angle
_geom_angle_site_symmetry_1
_geom_angle_site_symmetry_3
_geom_angle_publ_flag
Cl4 Zn2 Cl2 104.14(16) . 1_565 ?
Cl5 Zn2 Cl4 122.23(16) . . ?
Cl5 Zn2 Cl2 109.32(14) . 1_565 ?
O2 Zn2 Cl4 108.2(3) . . ?
O2 Zn2 Cl5 109.8(3) . . ?
O2 Zn2 Cl2 100.9(3) . 1_565 ?
Cl1 Zn1 Cl2 103.71(14) . . ?
Cl3 Zn1 Cl1 112.90(14) . . ?
Cl3 Zn1 Cl2 114.80(14) . . ?
O1 Zn1 Cl1 106.3(3) . . ?
O1 Zn1 Cl2 110.6(3) . . ?
O1 Zn1 Cl3 108.2(3) . . ?
O2 Co1 O1 177.7(4) . . ?
O2 Co1 N4 91.0(4) . . ?
O2 Co1 N3 93.3(4) . . ?
O2 Co1 N2 85.2(4) . . ?
O2 Co1 N1 91.2(4) . . ?
O1 Co1 N4 89.9(4) . . ?
O1 Co1 N3 84.7(4) . . ?
O1 Co1 N2 93.9(4) . . ?
O1 Co1 N1 90.8(4) . . ?
N4 Co1 N3 86.2(4) . . ?
N4 Co1 N2 176.2(5) . . ?
N3 Co1 N2 94.5(4) . . ?
N1 Co1 N4 93.6(4) . . ?
N1 Co1 N3 175.5(5) . . ?
N1 Co1 N2 86.0(4) . . ?
Zn1 Cl2 Zn2 114.28(16) . 1_545 ?
Co1 O2 Zn2 134.0(5) . . ?
C6 O2 Zn2 113.4(7) . . ?
C6 O2 Co1 108.6(7) . . ?
Co1 O1 Zn1 130.6(4) . . ?
C1 O1 Zn1 120.0(8) . . ?
C1 O1 Co1 109.3(7) . . ?
Co1 N4 H4A 109.3 . . ?
Co1 N4 H4B 109.3 . . ?
H4A N4 H4B 108.0 . . ?
C8 N4 Co1 111.6(7) . . ?
C8 N4 H4A 109.3 . . ?
C8 N4 H4B 109.3 . . ?
Co1 N3 H3 109.5 . . ?
C7 N3 Co1 105.6(8) . . ?
C7 N3 H3 109.5 . . ?
C7 N3 C2 112.3(10) . . ?
C2 N3 Co1 110.3(7) . . ?
C2 N3 H3 109.5 . . ?
Co1 N2 H2 109.6 . . ?
C5 N2 Co1 110.2(8) . . ?
C5 N2 H2 109.6 . . ?
C4 N2 Co1 106.2(7) . . ?
C4 N2 H2 109.6 . . ?
C4 N2 C5 111.6(10) . . ?
Co1 N1 H1A 109.4 . . ?
Co1 N1 H1B 109.4 . . ?
H1A N1 H1B 108.0 . . ?
C3 N1 Co1 111.0(8) . . ?
C3 N1 H1A 109.4 . . ?
C3 N1 H1B 109.4 . . ?
N4 C8 H8A 110.6 . . ?
N4 C8 H8B 110.6 . . ?
N4 C8 C7 105.9(10) . . ?
H8A C8 H8B 108.7 . . ?
C7 C8 H8A 110.6 . . ?
C7 C8 H8B 110.6 . . ?
N3 C7 C8 108.1(11) . . ?
N3 C7 H7A 110.1 . . ?
N3 C7 H7B 110.1 . . ?
C8 C7 H7A 110.1 . . ?
C8 C7 H7B 110.1 . . ?
H7A C7 H7B 108.4 . . ?
N3 C2 H2A 110.0 . . ?
N3 C2 H2B 110.0 . . ?
H2A C2 H2B 108.4 . . ?
C1 C2 N3 108.6(10) . . ?
C1 C2 H2A 110.0 . . ?
C1 C2 H2B 110.0 . . ?
O1 C1 C2 108.4(10) . . ?
O1 C1 H1C 110.0 . . ?
O1 C1 H1D 110.0 . . ?
C2 C1 H1C 110.0 . . ?
C2 C1 H1D 110.0 . . ?
H1C C1 H1D 108.4 . . ?
N2 C5 H5A 110.2 . . ?
N2 C5 H5B 110.2 . . ?
N2 C5 C6 107.7(10) . . ?
H5A C5 H5B 108.5 . . ?
C6 C5 H5A 110.2 . . ?
C6 C5 H5B 110.2 . . ?
O2 C6 C5 107.7(10) . . ?
O2 C6 H6A 110.2 . . ?
O2 C6 H6B 110.2 . . ?
C5 C6 H6A 110.2 . . ?
C5 C6 H6B 110.2 . . ?
H6A C6 H6B 108.5 . . ?
N2 C4 H4C 110.1 . . ?
N2 C4 H4D 110.1 . . ?
N2 C4 C3 108.0(10) . . ?
H4C C4 H4D 108.4 . . ?
C3 C4 H4C 110.1 . . ?
C3 C4 H4D 110.1 . . ?
N1 C3 C4 107.4(10) . . ?
N1 C3 H3A 110.2 . . ?
N1 C3 H3B 110.2 . . ?
C4 C3 H3A 110.2 . . ?
C4 C3 H3B 110.2 . . ?
H3A C3 H3B 108.5 . . ?

loop_
_geom_bond_atom_site_label_1
_geom_bond_atom_site_label_2
_geom_bond_distance
_geom_bond_site_symmetry_2
_geom_bond_publ_flag
Zn2 Cl4 2.239(4) . ?
Zn2 Cl5 2.201(4) . ?
Zn2 Cl2 2.328(4) 1_565 ?
Zn2 O2 1.979(9) . ?
Zn1 Cl1 2.266(4) . ?
Zn1 Cl2 2.286(4) . ?
Zn1 Cl3 2.241(3) . ?
Zn1 O1 1.971(9) . ?
Co1 O2 1.918(9) . ?
Co1 O1 1.921(9) . ?
Co1 N4 1.960(10) . ?
Co1 N3 1.973(10) . ?
Co1 N2 1.973(10) . ?
Co1 N1 1.954(11) . ?
O2 C6 1.441(14) . ?
O1 C1 1.435(14) . ?
N4 H4A 0.8900 . ?
N4 H4B 0.8900 . ?
N4 C8 1.486(16) . ?
N3 H3 0.9800 . ?
N3 C7 1.498(17) . ?
N3 C2 1.519(16) . ?
N2 H2 0.9800 . ?
N2 C5 1.511(16) . ?
N2 C4 1.479(17) . ?
N1 H1A 0.8900 . ?
N1 H1B 0.8900 . ?
N1 C3 1.485(16) . ?
C8 H8A 0.9700 . ?
C8 H8B 0.9700 . ?
C8 C7 1.531(19) . ?
C7 H7A 0.9700 . ?
C7 H7B 0.9700 . ?
C2 H2A 0.9700 . ?
C2 H2B 0.9700 . ?
C2 C1 1.504(18) . ?
C1 H1C 0.9700 . ?
C1 H1D 0.9700 . ?
C5 H5A 0.9700 . ?
C5 H5B 0.9700 . ?
C5 C6 1.517(19) . ?
C6 H6A 0.9700 . ?
C6 H6B 0.9700 . ?
C4 H4C 0.9700 . ?
C4 H4D 0.9700 . ?
C4 C3 1.512(18) . ?
C3 H3A 0.9700 . ?
C3 H3B 0.9700 . ?

loop_
_geom_torsion_atom_site_label_1
_geom_torsion_atom_site_label_2
_geom_torsion_atom_site_label_3
_geom_torsion_atom_site_label_4
_geom_torsion
_geom_torsion_site_symmetry_1
_geom_torsion_site_symmetry_2
_geom_torsion_site_symmetry_3
_geom_torsion_site_symmetry_4
_geom_torsion_publ_flag
Zn2 O2 C6 C5 -112.1(9) . . . . ?
Zn1 O1 C1 C2 -134.6(9) . . . . ?
Co1 O2 C6 C5 48.6(11) . . . . ?
Co1 O1 C1 C2 47.1(11) . . . . ?
Co1 N4 C8 C7 29.8(12) . . . . ?
Co1 N3 C7 C8 46.5(11) . . . . ?
Co1 N3 C2 C1 15.7(12) . . . . ?
Co1 N2 C5 C6 19.7(12) . . . . ?
Co1 N2 C4 C3 46.0(11) . . . . ?
Co1 N1 C3 C4 27.8(12) . . . . ?
N4 C8 C7 N3 -50.0(13) . . . . ?
N3 C2 C1 O1 -40.1(13) . . . . ?
N2 C5 C6 O2 -43.9(13) . . . . ?
N2 C4 C3 N1 -48.6(13) . . . . ?
C7 N3 C2 C1 133.3(11) . . . . ?
C2 N3 C7 C8 -73.8(12) . . . . ?
C5 N2 C4 C3 -74.1(12) . . . . ?
C4 N2 C5 C6 137.4(11) . . . . ?
